data_7051537
loop_
_publ_author_name
'Stefanowicz, Piotr'
'Jaremko, \/Lukasz'
'Jaremko, Mariusz'
'Lis, Tadeusz'

_publ_section_title
;
 Crystal-state studies on p-toluenesulfonates of N-oxyimides---a
 possible structural basis of serine proteases inhibition
;
_journal_issue 2
_journal_name_full 'New Journal of Chemistry'
_journal_page_first 258
_journal_paper_doi 10.1039/b513741a
_journal_volume 30
_journal_year 2006
_chemical_formula_moiety 'C11 H11 N O5 S'
_chemical_formula_sum 'C11 H11 N O5 S'
_chemical_formula_weight 269.27
_chemical_melting_point 416.5(5)
_chemical_name_systematic
;
?
;
_space_group_IT_number 14
_symmetry_cell_setting monoclinic
_symmetry_Int_Tables_number 14
_symmetry_space_group_name_Hall '-P 2ybc'
_symmetry_space_group_name_H-M 'P 1 21/c 1'
_atom_sites_solution_hydrogens geom
_atom_sites_solution_primary direct
_atom_sites_solution_secondary difmap
_audit_creation_method SHELXL-97
_cell_angle_alpha 90.00
_cell_angle_beta 110.58(3)
_cell_angle_gamma 90.00
_cell_formula_units_Z 4
_cell_length_a 9.847(3)
_cell_length_b 11.791(3)
_cell_length_c 11.014(3)
_cell_measurement_reflns_used 14458
_cell_measurement_temperature 120(2)
_cell_measurement_theta_max 30.00
_cell_measurement_theta_min 3.46
_cell_volume 1197.2(6)
_computing_cell_refinement 'CrysAlisRED (Oxford Diffraction, 2003)'
_computing_data_collection 'CrysAlisCCD (Oxford Diffraction, 2003)'
_computing_data_reduction CrysAlisRED
_computing_molecular_graphics
;
ORTEPIII (Burnett & Johnson, 1996), ORTEP-3 for Windows (Farrugia,
1997) and PLATON (Spek, 2003)
;
_computing_publication_material SHELXL97
_computing_structure_refinement 'SHELXL97 (Sheldrick, 1997)'
_computing_structure_solution 'SHELXS97 (Sheldrick, 1997)'
_diffrn_ambient_temperature 120(2)
_diffrn_measured_fraction_theta_full 0.998
_diffrn_measured_fraction_theta_max 0.998
_diffrn_measurement_device_type 'Oxford Xcalibur PX \k geometry'
_diffrn_measurement_method '\w and \f'
_diffrn_radiation_monochromator graphite
_diffrn_radiation_source 'fine-focus sealed tube'
_diffrn_radiation_type MoK\a
_diffrn_radiation_wavelength 0.71073
_diffrn_reflns_av_R_equivalents 0.0535
_diffrn_reflns_av_sigmaI/netI 0.0246
_diffrn_reflns_limit_h_max 13
_diffrn_reflns_limit_h_min -12
_diffrn_reflns_limit_k_max 16
_diffrn_reflns_limit_k_min -16
_diffrn_reflns_limit_l_max 15
_diffrn_reflns_limit_l_min -15
_diffrn_reflns_number 17314
_diffrn_reflns_theta_full 30.00
_diffrn_reflns_theta_max 30.00
_diffrn_reflns_theta_min 3.46
_diffrn_standards_decay_% 0
_diffrn_standards_interval_count 0
_diffrn_standards_interval_time 0
_diffrn_standards_number 0
_exptl_absorpt_coefficient_mu 0.283
_exptl_absorpt_correction_type none
_exptl_crystal_colour colourless
_exptl_crystal_density_diffrn 1.493
_exptl_crystal_density_meas ?
_exptl_crystal_density_method .
_exptl_crystal_description block
_exptl_crystal_F_000 560
_exptl_crystal_size_max 0.4
_exptl_crystal_size_mid 0.3
_exptl_crystal_size_min 0.15
_refine_diff_density_max 0.442
_refine_diff_density_min -0.427
_refine_diff_density_rms 0.077
_refine_ls_extinction_method none
_refine_ls_goodness_of_fit_ref 1.059
_refine_ls_hydrogen_treatment mixed
_refine_ls_matrix_type full
_refine_ls_number_parameters 188
_refine_ls_number_reflns 3492
_refine_ls_number_restraints 0
_refine_ls_restrained_S_all 1.059
_refine_ls_R_factor_all 0.0470
_refine_ls_R_factor_gt 0.0423
_refine_ls_shift/su_max 0.077
_refine_ls_shift/su_mean 0.002
_refine_ls_structure_factor_coef Fsqd
_refine_ls_weighting_details 'calc w=1/[\s^2^(Fo^2^)+(0.0800P)^2^+0.3570P] where P=(Fo^2^+2Fc^2^)/3'
_refine_ls_weighting_scheme calc
_refine_ls_wR_factor_gt 0.1193
_refine_ls_wR_factor_ref 0.1229
_reflns_number_gt 3107
_reflns_number_total 3492
_reflns_threshold_expression >2sigma(I)
_cod_data_source_file b513741a.txt
_cod_data_source_block compound_I
_cod_depositor_comments
;
The following automatic conversions were performed:
'_symmetry_cell_setting' value 'Monoclinic' changed to 'monoclinic'
according to '/home/adriana/struct/CIF-dictionaries/cif_core.dic'
dictionary named 'cif_core.dic' version 2.4.1 from 2010-06-29.

Automatic conversion script
Id: cif_fix_enum 1555 2011-01-17 13:19:09Z saulius 

The following automatic conversions were performed:

'_chemical_melting_point' value '416-417K' was changed to '416.5(5)'
- the average value was taken and precision was estimated.

Automatic conversion script
Id: cif_fix_values 1569 2011-02-09 13:29:24Z adriana 
;
_cod_original_sg_symbol_H-M 'P 21/c'
_cod_database_code 7051537

loop_
_symmetry_equiv_pos_as_xyz
'x, y, z'
'-x, y+1/2, -z+1/2'
'-x, -y, -z'
'x, -y-1/2, z-1/2'

loop_
_atom_site_label
_atom_site_type_symbol
_atom_site_fract_x
_atom_site_fract_y
_atom_site_fract_z
_atom_site_U_iso_or_equiv
_atom_site_adp_type
_atom_site_occupancy
_atom_site_symmetry_multiplicity
_atom_site_calc_flag
_atom_site_refinement_flags
_atom_site_disorder_assembly
_atom_site_disorder_group
S S 0.18821(3) 0.68568(3) 0.55018(3) 0.02080(11) Uani 1 1 d . . .
O1 O 0.18009(10) 0.82075(7) 0.58670(8) 0.01978(19) Uani 1 1 d . . .
N1 N 0.18341(11) 0.89420(9) 0.48895(9) 0.0182(2) Uani 1 1 d . . .
O4 O -0.06526(10) 0.90425(9) 0.38936(9) 0.0267(2) Uani 1 1 d . . .
O2 O 0.08061(11) 0.66587(9) 0.42659(11) 0.0301(2) Uani 1 1 d . . .
C1 C 0.05354(13) 0.93947(10) 0.40193(11) 0.0206(2) Uani 1 1 d . . .
O3 O 0.18056(12) 0.63522(9) 0.66511(11) 0.0325(2) Uani 1 1 d . . .
O5 O 0.41660(10) 0.95288(9) 0.60191(10) 0.0293(2) Uani 1 1 d . . .
C2 C 0.09756(15) 1.03741(11) 0.33653(12) 0.0244(2) Uani 1 1 d . . .
H2B H 0.047(2) 1.1001(16) 0.3470(17) 0.029 Uiso 1 1 d . . .
H2A H 0.070(2) 1.0178(16) 0.2504(18) 0.029 Uiso 1 1 d . . .
C3 C 0.26157(16) 1.04982(12) 0.40362(14) 0.0280(3) Uani 1 1 d . . .
H3A H 0.311(2) 1.0335(17) 0.3460(19) 0.034 Uiso 1 1 d . . .
H3B H 0.291(2) 1.1160(18) 0.4410(18) 0.034 Uiso 1 1 d . . .
C4 C 0.30498(13) 0.96435(10) 0.51207(12) 0.0212(2) Uani 1 1 d . . .
C11 C 0.36012(13) 0.66859(10) 0.54130(11) 0.0186(2) Uani 1 1 d . . .
C21 C 0.47855(14) 0.65613(12) 0.65539(12) 0.0239(2) Uani 1 1 d . . .
H21 H 0.469(2) 0.6576(16) 0.7380(18) 0.029 Uiso 1 1 d . . .
C31 C 0.61512(14) 0.64317(12) 0.64700(14) 0.0286(3) Uani 1 1 d . . .
H31 H 0.693(2) 0.6232(17) 0.7276(19) 0.034 Uiso 1 1 d . . .
C41 C 0.63344(15) 0.64133(11) 0.52714(15) 0.0276(3) Uani 1 1 d . . .
C51 C 0.51178(16) 0.65002(12) 0.41476(14) 0.0279(3) Uani 1 1 d . . .
H51 H 0.517(2) 0.6448(18) 0.3346(19) 0.033 Uiso 1 1 d . . .
C61 C 0.37443(15) 0.66474(12) 0.42047(12) 0.0244(2) Uani 1 1 d . . .
H61 H 0.289(2) 0.6739(15) 0.3451(19) 0.029 Uiso 1 1 d . . .
C71 C 0.78234(18) 0.62987(15) 0.5189(2) 0.0442(4) Uani 1 1 d . . .
H711 H 0.7777 0.5793 0.4469 0.066 Uiso 1 1 calc R . .
H712 H 0.8491 0.5982 0.6003 0.066 Uiso 1 1 calc R . .
H713 H 0.8171 0.7047 0.5041 0.066 Uiso 1 1 calc R . .

loop_
_atom_site_aniso_label
_atom_site_aniso_U_11
_atom_site_aniso_U_22
_atom_site_aniso_U_33
_atom_site_aniso_U_23
_atom_site_aniso_U_13
_atom_site_aniso_U_12
S 0.01905(17) 0.01872(17) 0.02462(17) 0.00010(9) 0.00765(12) -0.00109(9)
O1 0.0221(4) 0.0198(4) 0.0181(4) 0.0003(3) 0.0079(3) 0.0015(3)
N1 0.0171(4) 0.0181(4) 0.0179(4) 0.0011(3) 0.0043(3) 0.0009(3)
O4 0.0175(4) 0.0335(5) 0.0255(4) -0.0052(4) 0.0031(3) 0.0021(3)
O2 0.0204(4) 0.0292(5) 0.0348(5) -0.0101(4) 0.0023(4) -0.0026(4)
C1 0.0188(5) 0.0235(5) 0.0173(5) -0.0035(4) 0.0035(4) 0.0054(4)
O3 0.0354(5) 0.0298(5) 0.0393(6) 0.0098(4) 0.0220(5) 0.0010(4)
O5 0.0199(4) 0.0353(5) 0.0278(5) 0.0000(4) 0.0022(4) -0.0035(4)
C2 0.0257(6) 0.0251(6) 0.0216(5) 0.0029(4) 0.0074(4) 0.0093(5)
C3 0.0286(6) 0.0224(6) 0.0316(6) 0.0038(5) 0.0088(5) -0.0004(5)
C4 0.0199(5) 0.0201(5) 0.0231(5) -0.0023(4) 0.0070(4) -0.0004(4)
C11 0.0184(5) 0.0174(5) 0.0191(5) 0.0008(4) 0.0056(4) 0.0016(4)
C21 0.0241(6) 0.0251(6) 0.0194(5) 0.0014(4) 0.0040(4) 0.0040(5)
C31 0.0205(6) 0.0273(6) 0.0325(6) 0.0012(5) 0.0024(5) 0.0047(5)
C41 0.0242(6) 0.0189(6) 0.0426(7) 0.0010(5) 0.0155(5) 0.0030(4)
C51 0.0332(7) 0.0256(6) 0.0303(6) 0.0018(5) 0.0180(6) 0.0033(5)
C61 0.0268(6) 0.0271(6) 0.0187(5) 0.0011(4) 0.0072(5) 0.0022(5)
C71 0.0301(8) 0.0319(8) 0.0789(13) -0.0012(8) 0.0295(8) 0.0034(6)

loop_
_atom_type_symbol
_atom_type_description
_atom_type_scat_dispersion_real
_atom_type_scat_dispersion_imag
_atom_type_scat_source
S S 0.1246 0.1234 'International Tables Vol C Tables 4.2.6.8 and 6.1.1.4'
O O 0.0106 0.0060 'International Tables Vol C Tables 4.2.6.8 and 6.1.1.4'
N N 0.0061 0.0033 'International Tables Vol C Tables 4.2.6.8 and 6.1.1.4'
H H 0.0000 0.0000 'International Tables Vol C Tables 4.2.6.8 and 6.1.1.4'
C C 0.0033 0.0016 'International Tables Vol C Tables 4.2.6.8 and 6.1.1.4'

loop_
_geom_angle_atom_site_label_1
_geom_angle_atom_site_label_2
_geom_angle_atom_site_label_3
_geom_angle
_geom_angle_site_symmetry_1
_geom_angle_site_symmetry_3
_geom_angle_publ_flag
O2 S O3 121.88(7) . . ?
O2 S O1 107.96(6) . . ?
O3 S O1 99.44(6) . . ?
O2 S C11 109.89(7) . . ?
O3 S C11 110.96(7) . . ?
O1 S C11 104.86(5) . . ?
N1 O1 S 113.30(7) . . ?
O1 N1 C4 118.51(10) . . ?
O1 N1 C1 120.03(10) . . ?
C4 N1 C1 114.46(10) . . ?
O4 C1 N1 124.24(12) . . ?
O4 C1 C2 130.00(11) . . ?
N1 C1 C2 105.74(10) . . ?
C1 C2 C3 106.01(10) . . ?
C1 C2 H2B 107.4(12) . . ?
C3 C2 H2B 112.7(12) . . ?
C1 C2 H2A 105.8(12) . . ?
C3 C2 H2A 113.6(12) . . ?
H2B C2 H2A 110.8(16) . . ?
C4 C3 C2 106.06(11) . . ?
C4 C3 H3A 109.0(12) . . ?
C2 C3 H3A 111.4(12) . . ?
C4 C3 H3B 105.5(13) . . ?
C2 C3 H3B 115.4(13) . . ?
H3A C3 H3B 109.2(18) . . ?
O5 C4 N1 124.00(12) . . ?
O5 C4 C3 130.67(12) . . ?
N1 C4 C3 105.32(11) . . ?
C61 C11 C21 121.85(12) . . ?
C61 C11 S 119.09(10) . . ?
C21 C11 S 119.04(10) . . ?
C31 C21 C11 118.46(12) . . ?
C31 C21 H21 119.4(11) . . ?
C11 C21 H21 122.1(11) . . ?
C21 C31 C41 121.03(12) . . ?
C21 C31 H31 116.0(11) . . ?
C41 C31 H31 122.2(11) . . ?
C51 C41 C31 118.91(12) . . ?
C51 C41 C71 120.35(15) . . ?
C31 C41 C71 120.73(15) . . ?
C61 C51 C41 121.18(13) . . ?
C61 C51 H51 116.1(12) . . ?
C41 C51 H51 122.7(12) . . ?
C11 C61 C51 118.50(12) . . ?
C11 C61 H61 118.4(12) . . ?
C51 C61 H61 123.0(12) . . ?
C41 C71 H711 109.5 . . ?
C41 C71 H712 109.5 . . ?
H711 C71 H712 109.5 . . ?
C41 C71 H713 109.5 . . ?
H711 C71 H713 109.5 . . ?
H712 C71 H713 109.5 . . ?

loop_
_geom_bond_atom_site_label_1
_geom_bond_atom_site_label_2
_geom_bond_distance
_geom_bond_site_symmetry_2
_geom_bond_publ_flag
S O2 1.4202(12) . ?
S O3 1.4245(11) . ?
S O1 1.6515(10) . ?
S C11 1.7422(13) . ?
O1 N1 1.3910(13) . ?
N1 C4 1.4034(16) . ?
N1 C1 1.4066(16) . ?
O4 C1 1.2032(16) . ?
C1 C2 1.5035(19) . ?
O5 C4 1.2008(16) . ?
C2 C3 1.530(2) . ?
C2 H2B 0.919(19) . ?
C2 H2A 0.920(18) . ?
C3 C4 1.5053(18) . ?
C3 H3A 0.95(2) . ?
C3 H3B 0.88(2) . ?
C11 C61 1.3874(16) . ?
C11 C21 1.3898(17) . ?
C21 C31 1.3893(19) . ?
C21 H21 0.947(19) . ?
C31 C41 1.394(2) . ?
C31 H31 0.98(2) . ?
C41 C51 1.391(2) . ?
C41 C71 1.507(2) . ?
C51 C61 1.388(2) . ?
C51 H51 0.902(19) . ?
C61 H61 0.96(2) . ?
C71 H711 0.9800 . ?
C71 H712 0.9800 . ?
C71 H713 0.9800 . ?

loop_
_geom_hbond_atom_site_label_D
_geom_hbond_atom_site_label_H
_geom_hbond_atom_site_label_A
_geom_hbond_distance_DH
_geom_hbond_distance_HA
_geom_hbond_distance_DA
_geom_hbond_angle_DHA
_geom_hbond_site_symmetry_A
C2 H2A O3 0.920(18) 2.458(19) 3.0761(17) 124.7(15) 4_575
C3 H3A O5 0.95(2) 2.54(2) 3.193(2) 126.1(15) 3_676
C31 H31 O4 0.98(2) 2.44(2) 3.383(2) 161.6(16) 4_676

loop_
_geom_torsion_atom_site_label_1
_geom_torsion_atom_site_label_2
_geom_torsion_atom_site_label_3
_geom_torsion_atom_site_label_4
_geom_torsion
_geom_torsion_site_symmetry_1
_geom_torsion_site_symmetry_2
_geom_torsion_site_symmetry_3
_geom_torsion_site_symmetry_4
_geom_torsion_publ_flag
O2 S O1 N1 -51.10(9) . . . . ?
O3 S O1 N1 -179.18(8) . . . . ?
C11 S O1 N1 66.03(9) . . . . ?
S O1 N1 C4 -112.77(10) . . . . ?
S O1 N1 C1 98.12(11) . . . . ?
O1 N1 C1 O4 -14.21(18) . . . . ?
C4 N1 C1 O4 -164.49(11) . . . . ?
O1 N1 C1 C2 164.37(9) . . . . ?
C4 N1 C1 C2 14.09(13) . . . . ?
O4 C1 C2 C3 173.24(13) . . . . ?
N1 C1 C2 C3 -5.23(13) . . . . ?
C1 C2 C3 C4 -4.15(14) . . . . ?
O1 N1 C4 O5 12.59(18) . . . . ?
C1 N1 C4 O5 163.35(12) . . . . ?
O1 N1 C4 C3 -167.49(10) . . . . ?
C1 N1 C4 C3 -16.72(14) . . . . ?
C2 C3 C4 O5 -168.10(13) . . . . ?
C2 C3 C4 N1 11.98(14) . . . . ?
O2 S C11 C61 14.15(13) . . . . ?
O3 S C11 C61 151.89(11) . . . . ?
O1 S C11 C61 -101.65(11) . . . . ?
O2 S C11 C21 -164.12(10) . . . . ?
O3 S C11 C21 -26.39(12) . . . . ?
O1 S C11 C21 80.08(11) . . . . ?
C61 C11 C21 C31 2.1(2) . . . . ?
S C11 C21 C31 -179.67(10) . . . . ?
C11 C21 C31 C41 -0.7(2) . . . . ?
C21 C31 C41 C51 -1.5(2) . . . . ?
C21 C31 C41 C71 178.62(13) . . . . ?
C31 C41 C51 C61 2.5(2) . . . . ?
C71 C41 C51 C61 -177.65(13) . . . . ?
C21 C11 C61 C51 -1.2(2) . . . . ?
S C11 C61 C51 -179.40(10) . . . . ?
C41 C51 C61 C11 -1.2(2) . . . . ?

loop_
_cod_related_entry_id
_cod_related_entry_database
_cod_related_entry_code
1 ChemSpider 7971162
